data_7204020
loop_
_publ_author_name
'Iwamatsu, Masaki'
'Kominami, Tsuyoshi'
'Ueda, Kazumasa'
'Sugimoto, Toyonari'
'Tada, Toshiji'
'Nishimura, Kei-ichiro'
'Adachi, Tomohiro'
'Fujita, Hideo'
'Guo, Fangzhun'
'Yokogawa, Shoichi'
'Yoshino, Harukazu'
'Murata, Keizo'
'Shiro, Motoo'

_publ_section_title
;
 Crystal structures, and electrical conduction and magnetic properties
 in CuCl4 salts of dimethylthio- and
 ethylenedithio-tetrathiafulvalenothioquinone-1,3-dithiolemethides
;
_journal_issue 2
_journal_name_full 'Journal of Materials Chemistry'
_journal_page_first 385
_journal_paper_doi 10.1039/b006173p
_journal_volume 11
_journal_year 2001
_chemical_formula_sum 'C35 H18 Cl4 Cu S31'
_chemical_formula_weight 1637.75
_chemical_name_systematic ' ?'
_space_group_IT_number 15
_symmetry_cell_setting monoclinic
_symmetry_space_group_name_Hall '-C 2yc'
_symmetry_space_group_name_H-M 'C 1 2/c 1'
_audit_creation_method 'by teXsan'
_cell_angle_alpha 90
_cell_angle_beta 95.552(1)
_cell_angle_gamma 90
_cell_formula_units_Z 4
_cell_length_a 33.738(1)
_cell_length_b 10.6239(3)
_cell_length_c 16.3825(6)
_cell_measurement_reflns_used 5037
_cell_measurement_temperature 200.2
_cell_measurement_theta_max 24.8
_cell_measurement_theta_min 3.0
_cell_volume 5844.4(3)
_computing_cell_refinement P
_computing_data_collection P
_computing_data_reduction 'teXsan Ver. 1.10'
_computing_molecular_graphics 'teXsan Ver. 1.10'
_computing_publication_material 'teXsan Ver. 1.10'
_computing_structure_refinement 'teXsan Ver. 1.10'
_computing_structure_solution SIR92
_diffrn_ambient_temperature 203.2
_diffrn_measured_fraction_theta_full 0.8814
_diffrn_measured_fraction_theta_max 0.8814
_diffrn_measurement_device_type 'Imaging Plate'
_diffrn_measurement_method 'phi scan'
_diffrn_radiation_monochromator graphite
_diffrn_radiation_type 'Mo K\a'
_diffrn_radiation_wavelength 0.7107
_diffrn_reflns_av_R_equivalents 0.018
_diffrn_reflns_limit_h_max 40
_diffrn_reflns_limit_h_min 0
_diffrn_reflns_limit_k_max 10
_diffrn_reflns_limit_k_min -11
_diffrn_reflns_limit_l_max 19
_diffrn_reflns_limit_l_min -19
_diffrn_reflns_number 5037
_diffrn_reflns_theta_full 24.8
_diffrn_reflns_theta_max 24.8
_diffrn_reflns_theta_min 3.0
_diffrn_standards_decay_% 'not measured'
_diffrn_standards_interval_count 'not measured'
_diffrn_standards_interval_time 'not measured'
_diffrn_standards_number 'not measured'
_exptl_absorpt_coefficient_mu 1.697
_exptl_absorpt_correction_T_max 0.90
_exptl_absorpt_correction_T_min 0.70
_exptl_absorpt_correction_type none
_exptl_crystal_colour black
_exptl_crystal_density_diffrn 1.861
_exptl_crystal_density_method 'not measured'
_exptl_crystal_description prism
_exptl_crystal_F_000 3284.00
_exptl_crystal_size_max 0.100
_exptl_crystal_size_mid 0.050
_exptl_crystal_size_min 0.040
_refine_diff_density_max 1.05
_refine_diff_density_min -0.95
_refine_ls_extinction_method none
_refine_ls_goodness_of_fit_all 1.0572
_refine_ls_goodness_of_fit_ref 1.0572
_refine_ls_hydrogen_treatment noref
_refine_ls_matrix_type full
_refine_ls_number_parameters 333
_refine_ls_number_reflns 4533
_refine_ls_R_factor_all 0.0755
_refine_ls_R_factor_gt 0.0642
_refine_ls_shift/su_max 0.0130
_refine_ls_structure_factor_coef Fsqd
_refine_ls_weighting_details 'w = 1/[\s^2^(Fo^2^) + (0.08000(Max(Fo^2^,0) + 2Fc^2^)/3)^2^]'
_refine_ls_weighting_scheme calc
_refine_ls_wR_factor_all 0.1698
_refine_ls_wR_factor_ref 0.1510
_reflns_number_gt 3004
_reflns_number_total 5037
_reflns_threshold_expression F^2^>2.0\s(F^2^)
_cod_data_source_file b006173p.txt
_cod_data_source_block (2)3CuCl4
_cod_original_cell_volume 5844.5(3)
_cod_original_sg_symbol_H-M 'C 2/c'
_cod_database_code 7204020

loop_
_symmetry_equiv_pos_as_xyz
x,y,z
-x,y,1/2-z
-x,-y,-z
x,-y,1/2+z
1/2+x,1/2+y,z
1/2-x,1/2+y,1/2-z
1/2-x,1/2-y,-z
1/2+x,1/2-y,1/2+z

loop_
_atom_site_label
_atom_site_type_symbol
_atom_site_fract_x
_atom_site_fract_y
_atom_site_fract_z
_atom_site_U_iso_or_equiv
_atom_site_adp_type
_atom_site_occupancy
_atom_site_calc_flag
_atom_site_refinement_flags
_atom_site_disorder_assembly
_atom_site_disorder_group
Cu Cu 0.5000 0.3983(1) -0.2500 0.0414(3) Uani 1.00 d S . .
Cl1 Cl 0.56045(6) 0.4838(2) -0.2500(1) 0.0588(6) Uani 1.00 d . . .
Cl2 Cl 0.49180(7) 0.3013(2) -0.1282(1) 0.0707(6) Uani 1.00 d . . .
S1 S 0.58885(6) 0.1037(2) -0.1197(1) 0.0492(5) Uani 1.00 d . . .
S2 S 0.65234(6) 0.0766(2) -0.2974(1) 0.0527(5) Uani 1.00 d . . .
S3 S 0.66200(5) 0.0966(1) -0.0369(1) 0.0388(4) Uani 1.00 d . . .
S4 S 0.71632(5) 0.0672(1) -0.1858(1) 0.0385(4) Uani 1.00 d . . .
S5 S 0.73530(5) 0.0857(1) 0.0727(1) 0.0384(4) Uani 1.00 d . . .
S6 S 0.79052(5) 0.0491(1) -0.07406(10) 0.0350(4) Uani 1.00 d . . .
S7 S 0.79780(6) 0.0949(2) 0.1859(1) 0.0435(5) Uani 1.00 d . . .
S8 S 0.88068(6) 0.0714(1) 0.0978(1) 0.0443(5) Uani 1.00 d . . .
S9 S 0.88042(6) 0.0192(2) -0.0751(1) 0.0476(5) Uani 1.00 d . . .
S21 S 0.74576(6) -0.2531(1) -0.1315(1) 0.0441(5) Uani 1.00 d . . .
S22 S 0.68566(6) -0.2331(1) 0.0087(1) 0.0477(5) Uani 1.00 d . . .
S23 S 0.68894(6) -0.2487(2) -0.2559(1) 0.0494(5) Uani 1.00 d . . .
S24 S 0.6020(1) -0.2463(4) -0.1893(3) 0.0508(9) Uiso 0.50 d P . .
S25 S 0.6202(1) -0.2385(3) -0.0771(2) 0.0433(8) Uiso 0.50 d P . .
S26 S 0.5921(1) -0.2141(4) -0.0149(2) 0.057(1) Uani 0.50 d P . .
S27 S 0.4937 1.2548 0.1157 0.40(1) Uani 0.50 d P . .
S28 S 0.5758 1.1259 0.1091 0.146(3) Uani 0.50 d P . .
S29 S 0.4746 0.0361 -0.0754 0.240(6) Uani 0.50 d P . .
S30 S 0.4363 -0.2171 -0.1348 0.449(9) Uani 0.50 d P . .
C1 C 0.5771(2) 0.1285(7) -0.2242(5) 0.066(2) Uani 1.00 d . . .
C2 C 0.6107(2) 0.1818(7) -0.2799(5) 0.060(2) Uani 1.00 d . . .
C3 C 0.6405(2) 0.0897(5) -0.1286(4) 0.037(2) Uani 1.00 d . . .
C4 C 0.6662(2) 0.0746(5) -0.1976(4) 0.035(2) Uani 1.00 d . . .
C5 C 0.7108(2) 0.0756(5) -0.0799(4) 0.036(2) Uani 1.00 d . . .
C6 C 0.7417(2) 0.0694(5) -0.0322(4) 0.030(2) Uani 1.00 d . . .
C7 C 0.7861(2) 0.0802(5) 0.0902(4) 0.031(2) Uani 1.00 d . . .
C8 C 0.8118(2) 0.0622(5) 0.0198(4) 0.032(2) Uani 1.00 d . . .
C9 C 0.8530(2) 0.0516(5) 0.0167(4) 0.036(2) Uani 1.00 d . . .
C10 C 0.9265(2) 0.0499(7) 0.0410(5) 0.054(2) Uani 1.00 d . . .
C11 C 0.9263(2) 0.0267(7) -0.0372(4) 0.051(2) Uani 1.00 d . . .
C21 C 0.7354(2) -0.2466(5) -0.0252(4) 0.041(2) Uani 1.00 d . . .
C22 C 0.6689(2) -0.2395(5) -0.0882(4) 0.044(2) Uani 1.00 d . . .
C23 C 0.6969(2) -0.2467(5) -0.1542(5) 0.051(2) Uani 1.00 d . . .
C24 C 0.6248(5) -0.227(1) -0.0993(10) 0.0433 Uiso 0.50 d P . .
C25 C 0.6125(5) -0.223(1) -0.193(1) 0.0508 Uiso 0.50 d P . .
C26 C 0.6424(5) -0.301(1) -0.2425(9) 0.047(4) Uani 0.50 d P . .
C27 C 0.5479(5) -0.224(2) -0.063(1) 0.070(5) Uani 0.50 d P . .
C28 C 0.5529(5) -0.243(2) -0.145(1) 0.066(5) Uani 0.50 d P . .
C29 C 0.5347 1.1904 0.1124 0.151(8) Uiso 0.50 d P . .
C30 C 0.4554 -0.0905 -0.1051 0.1506 Uiso 0.50 d P . .
H1 H 0.5690 0.0497 -0.2471 0.0866 Uiso 1.00 calc . . .
H2 H 0.5560 0.1864 -0.2297 0.0866 Uiso 1.00 calc . . .
H3 H 0.6217 0.2561 -0.2549 0.0731 Uiso 1.00 calc . . .
H4 H 0.5975 0.2024 -0.3325 0.0731 Uiso 1.00 calc . . .
H5 H 0.9513 0.0559 0.0726 0.0674 Uiso 1.00 calc . . .
H6 H 0.9487 0.0166 -0.0662 0.0631 Uiso 1.00 calc . . .
H7 H 0.5135 -0.2307 -0.0384 0.0633 Uiso 0.50 calc P . .
H8 H 0.5297 -0.2581 -0.1917 0.0887 Uiso 0.50 calc P . .
H9 H 0.5849 -0.2489 -0.2008 0.1090 Uiso 0.50 calc P . .
H10 H 0.6136 -0.1347 -0.1991 0.1090 Uiso 0.50 calc P . .
H11 H 0.6284 -0.3125 -0.2952 0.0562 Uiso 0.50 calc P . .
H12 H 0.6455 -0.3838 -0.2170 0.0562 Uiso 0.50 calc P . .

loop_
_atom_site_aniso_label
_atom_site_aniso_U_11
_atom_site_aniso_U_22
_atom_site_aniso_U_33
_atom_site_aniso_U_12
_atom_site_aniso_U_13
_atom_site_aniso_U_23
Cu 0.0297(6) 0.0611(6) 0.0325(6) 0.0000 -0.0018(5) 0.0000
Cl1 0.044(1) 0.086(1) 0.045(1) -0.0189(10) -0.0046(9) -0.0007(10)
Cl2 0.057(1) 0.108(1) 0.049(1) 0.023(1) 0.0124(10) 0.030(1)
S1 0.036(1) 0.0587(9) 0.052(1) 0.0023(8) 0.0016(9) -0.0005(9)
S2 0.048(1) 0.071(1) 0.037(1) 0.0127(9) -0.0023(9) 0.0004(9)
S3 0.0381(10) 0.0409(7) 0.0374(9) 0.0040(7) 0.0035(8) -0.0039(7)
S4 0.0377(9) 0.0406(7) 0.0374(9) 0.0054(7) 0.0041(8) 0.0078(7)
S5 0.0411(10) 0.0392(7) 0.0352(9) 0.0002(7) 0.0052(7) -0.0058(7)
S6 0.0346(9) 0.0426(7) 0.0273(8) 0.0025(7) 0.0008(7) 0.0056(6)
S7 0.051(1) 0.0496(8) 0.0292(9) -0.0056(8) 0.0024(8) -0.0064(7)
S8 0.045(1) 0.0511(9) 0.0355(9) -0.0034(8) -0.0044(8) -0.0105(7)
S9 0.040(1) 0.073(1) 0.0301(9) 0.0039(9) 0.0017(8) -0.0029(8)
S21 0.061(1) 0.0409(8) 0.0309(9) -0.0021(8) 0.0091(9) -0.0039(7)
S22 0.065(1) 0.0390(8) 0.042(1) -0.0083(8) 0.0173(9) -0.0045(7)
S23 0.061(1) 0.0505(9) 0.0368(10) 0.0052(9) 0.0047(9) -0.0017(8)
S26 0.061(3) 0.077(2) 0.033(2) 0.001(2) 0.003(2) 0.012(2)
S27 0.096(8) 0.54(3) 0.58(3) -0.04(1) 0.07(1) 0.05(3)
S28 0.173(8) 0.186(7) 0.076(4) 0.037(6) -0.002(5) 0.030(5)
S29 0.23(1) 0.168(7) 0.30(2) -0.057(8) -0.05(1) 0.022(9)
S30 0.72(3) 0.18(1) 0.37(2) -0.08(1) -0.37(2) 0.02(1)
C1 0.049(5) 0.082(5) 0.061(5) 0.028(4) -0.028(4) -0.001(4)
C2 0.062(5) 0.071(4) 0.045(4) 0.026(4) -0.001(4) 0.014(4)
C3 0.036(4) 0.035(3) 0.038(4) 0.001(3) -0.008(3) -0.002(3)
C4 0.040(4) 0.034(3) 0.029(3) 0.002(3) -0.009(3) 0.008(3)
C5 0.044(4) 0.023(3) 0.041(4) 0.001(3) 0.005(3) 0.005(3)
C6 0.037(4) 0.028(3) 0.025(3) 0.001(2) -0.001(3) 0.001(2)
C7 0.048(4) 0.022(2) 0.024(3) -0.003(2) 0.003(3) 0.000(2)
C8 0.046(4) 0.029(3) 0.020(3) -0.005(3) -0.005(3) 0.001(2)
C9 0.032(4) 0.038(3) 0.036(4) -0.006(3) 0.001(3) -0.003(3)
C10 0.044(5) 0.077(5) 0.040(4) 0.004(4) -0.004(4) -0.004(4)
C11 0.034(4) 0.084(5) 0.034(4) 0.009(4) -0.004(3) -0.001(4)
C21 0.072(5) 0.025(3) 0.028(4) -0.009(3) 0.015(3) -0.006(3)
C22 0.058(5) 0.026(3) 0.049(4) -0.012(3) 0.009(4) -0.008(3)
C23 0.073(5) 0.030(3) 0.054(4) -0.008(3) 0.026(4) -0.006(3)
C26 0.061(10) 0.036(6) 0.040(8) -0.005(6) -0.015(7) -0.012(6)
C27 0.044(10) 0.084(10) 0.08(1) 0.013(8) -0.020(9) 0.034(9)
C28 0.047(10) 0.10(1) 0.05(1) -0.006(9) -0.013(8) -0.001(9)

loop_
_atom_type_symbol
_atom_type_description
_atom_type_scat_dispersion_real
_atom_type_scat_dispersion_imag
_atom_type_scat_source
C C 0.003 0.002 'International Tables Vol C Tables 4.2.6.8 and 6.1.1.1'
H H 0.0000 0.0000 'International Tables Vol C Table 6.1.1.2'
S S 0.125 0.123 'International Tables Vol C Tables 4.2.6.8 and 6.1.1.1'
Cu Cu 0.320 1.265 'International Tables Vol C Tables 4.2.6.8 and 6.1.1.1'
Cl Cl 0.148 0.159 'International Tables Vol C Tables 4.2.6.8 and 6.1.1.1'

loop_
_geom_angle_atom_site_label_1
_geom_angle_atom_site_label_2
_geom_angle_atom_site_label_3
_geom_angle
_geom_angle_site_symmetry_1
_geom_angle_site_symmetry_2
_geom_angle_site_symmetry_3
_geom_angle_publ_flag
CL1 CU CL1 131.9(1) . 1_555 2_654 yes
CL1 CU CL2 111.78(8) . 1_555 1_555 yes
CL1 CU CL2 89.76(8) . 1_555 2_654 yes
CL1 CU CL2 89.76(8) . 2_654 1_555 yes
CL1 CU CL2 111.78(8) . 2_654 2_654 yes
CL2 CU CL2 126.5(1) . 1_555 2_654 yes
C1 S1 C3 93.6(4) . 1_555 1_555 yes
C2 S2 C4 90.1(3) . 1_555 1_555 yes
C3 S3 C5 88.6(3) . 1_555 1_555 yes
C4 S4 C5 84.9(3) . 1_555 1_555 yes
C6 S5 C7 86.8(3) . 1_555 1_555 yes
C6 S6 C8 88.1(3) . 1_555 1_555 yes
C9 S8 C10 90.9(3) . 1_555 1_555 yes
C9 S9 C11 102.3(3) . 1_555 1_555 yes
C21 S21 C23 86.2(4) . 1_555 1_555 yes
C21 S22 C22 86.7(3) . 1_555 1_555 yes
C23 S23 C26 86.4(5) . 1_555 1_555 yes
C24 S24 C28 90.3(8) . 1_555 1_555 yes
C22 S25 C25 86.2(6) . 1_555 1_555 yes
C24 S26 C27 102.6(9) . 1_555 1_555 yes
S1 C1 C2 120.1(5) . 1_555 1_555 yes
S2 C2 C1 117.4(5) . 1_555 1_555 yes
S1 C3 S3 106.1(4) . 1_555 1_555 yes
S1 C3 C4 135.9(5) . 1_555 1_555 yes
S3 C3 C4 118.0(5) . 1_555 1_555 yes
S2 C4 S4 107.5(4) . 1_555 1_555 yes
S2 C4 C3 127.9(5) . 1_555 1_555 yes
S4 C4 C3 124.4(5) . 1_555 1_555 yes
S3 C5 S4 124.0(4) . 1_555 1_555 yes
S3 C5 C6 119.1(5) . 1_555 1_555 yes
S4 C5 C6 116.9(5) . 1_555 1_555 yes
S5 C6 S6 124.7(3) . 1_555 1_555 yes
S5 C6 C5 115.7(5) . 1_555 1_555 yes
S6 C6 C5 119.6(5) . 1_555 1_555 yes
S5 C7 S7 108.2(4) . 1_555 1_555 yes
S5 C7 C8 120.9(4) . 1_555 1_555 yes
S7 C7 C8 130.9(5) . 1_555 1_555 yes
S6 C8 C7 119.4(5) . 1_555 1_555 yes
S6 C8 C9 107.8(5) . 1_555 1_555 yes
C7 C8 C9 132.8(5) . 1_555 1_555 yes
S8 C9 S9 114.0(4) . 1_555 1_555 yes
S8 C9 C8 118.1(5) . 1_555 1_555 yes
S9 C9 C8 127.9(5) . 1_555 1_555 yes
S8 C10 C11 125.4(6) . 1_555 1_555 yes
S9 C11 C10 107.5(6) . 1_555 1_555 yes
S21 C21 S22 124.3(4) . 1_555 1_555 yes
S21 C21 C21 115.5(8) . 1_555 7_645 yes
S22 C21 C21 120.2(7) . 1_555 7_645 yes
S22 C22 S25 98.4(4) . 1_555 1_555 yes
S22 C22 C23 121.2(6) . 1_555 1_555 yes
S22 C22 C24 111.3(8) . 1_555 1_555 yes
S25 C22 C23 140.4(6) . 1_555 1_555 yes
S25 C22 C24 14.0(6) . 1_555 1_555 yes
C23 C22 C24 127.4(8) . 1_555 1_555 yes
S21 C23 S23 106.6(4) . 1_555 1_555 yes
S21 C23 C22 121.5(6) . 1_555 1_555 yes
S23 C23 C22 131.9(6) . 1_555 1_555 yes
S24 C24 S26 115.3(9) . 1_555 1_555 yes
S24 C24 C22 119(1) . 1_555 1_555 yes
S26 C24 C22 125(1) . 1_555 1_555 yes
S25 C25 C26 115(1) . 1_555 1_555 yes
S23 C26 C25 122.2(9) . 1_555 1_555 yes
S26 C27 C28 106(1) . 1_555 1_555 yes
S24 C28 C27 125(1) . 1_555 1_555 yes
S27 C28 C27 62.1(10) . 3_665 1_555 yes
S27 C29 S28 180.0 . 1_555 1_555 yes
S29 C30 S30 180.0 . 1_555 1_555 yes

loop_
_geom_bond_atom_site_label_1
_geom_bond_atom_site_label_2
_geom_bond_distance
_geom_bond_site_symmetry_1
_geom_bond_site_symmetry_2
_geom_bond_publ_flag
CU CL1 2.233(2) . . yes
CU CL1 2.233(2) . 2_654 yes
CU CL2 2.286(2) . . yes
CU CL2 2.286(2) . 2_654 yes
S1 C1 1.739(8) . . yes
S1 C3 1.770(7) . . yes
S2 C2 1.838(8) . . yes
S2 C4 1.656(6) . . yes
S3 C3 1.605(6) . . yes
S3 C5 1.865(7) . . yes
S4 C4 1.684(7) . . yes
S4 C5 1.764(7) . . yes
S5 C6 1.761(6) . . yes
S5 C7 1.710(7) . . yes
S6 C6 1.857(7) . . yes
S6 C8 1.640(6) . . yes
S7 C7 1.586(6) . . yes
S8 C9 1.563(6) . . yes
S8 C10 1.895(8) . . yes
S9 C9 1.872(7) . . yes
S9 C11 1.613(7) . . yes
S21 C21 1.811(7) . . yes
S21 C23 1.654(8) . . yes
S22 C21 1.824(8) . . yes
S22 C22 1.633(7) . . yes
S23 C23 1.662(8) . . yes
S23 C26 1.70(2) . . yes
S24 C24 1.61(2) . . yes
S24 C28 1.87(2) . . yes
S25 C22 1.672(9) . . yes
S25 C25 1.90(2) . . yes
S26 C24 1.85(2) . . yes
S26 C27 1.62(2) . . yes
S27 C29 1.550 . . yes
S28 C29 1.550 . . yes
S29 C30 1.550 . . yes
S30 C30 1.550 . . yes
C1 C2 1.62(1) . . yes
C3 C4 1.499(9) . . yes
C5 C6 1.244(8) . . yes
C7 C8 1.522(9) . . yes
C8 C9 1.399(9) . . yes
C10 C11 1.304(10) . . yes
C21 C21 1.22(1) . 7_645 yes
C22 C23 1.51(1) . . yes
C22 C24 1.49(2) . . yes
C25 C26 1.59(2) . . yes
C27 C28 1.39(2) . . yes
